data_7119460
loop_
_publ_author_name
'Hu, Fei-Long'
'Wang, Hui-Fang'
'Guo, Dong'
'Zhang, Hui'
'Lang, Jian-Ping'
'Beves, Jonathon E.'

_publ_section_title
;
 Controlled formation of chiral networks and their reversible chiroptical
 switching behaviour by UV/microwave irradiation
;
_journal_issue 51
_journal_name_full 'Chemical Communications'
_journal_page_first 7990
_journal_page_last 7993
_journal_paper_doi 10.1039/c6cc03256g
_journal_volume 52
_journal_year 2016
_chemical_formula_sum 'C36 H26 Cd N2 O4'
_chemical_formula_weight 662.99
_space_group_crystal_system tetragonal
_space_group_IT_number 96
_space_group_name_Hall 'P 4nw 2abw'
_space_group_name_H-M_alt 'P 43 21 2'
_atom_sites_solution_hydrogens geom
_atom_sites_solution_primary direct
_atom_sites_solution_secondary difmap
_audit_creation_method SHELXL-97
_audit_update_record
;
2015-10-05 deposited with the CCDC.
2016-05-27 downloaded from the CCDC.
;
_cell_angle_alpha 90.00
_cell_angle_beta 90.00
_cell_angle_gamma 90.00
_cell_formula_units_Z 8
_cell_length_a 14.5318(4)
_cell_length_b 14.5318(4)
_cell_length_c 29.1429(15)
_cell_measurement_reflns_used 9838
_cell_measurement_temperature 296(2)
_cell_measurement_theta_max 24.18
_cell_measurement_theta_min 2.43
_cell_volume 6154.2(4)
_computing_cell_refinement 'Bruker SMART'
_computing_data_collection 'Bruker SMART'
_computing_data_reduction 'Bruker SHELXTL'
_computing_molecular_graphics 'Bruker SHELXTL'
_computing_publication_material 'Bruker SHELXTL'
_computing_structure_refinement 'SHELXL-97 (Sheldrick, 1997)'
_computing_structure_solution 'SHELXS-97 (Sheldrick, 1990)'
_diffrn_ambient_temperature 296(2)
_diffrn_measured_fraction_theta_full 0.998
_diffrn_measured_fraction_theta_max 0.998
_diffrn_measurement_device_type 'CCD area detector'
_diffrn_measurement_method 'phi and omega scans'
_diffrn_radiation_monochromator graphite
_diffrn_radiation_source 'fine-focus sealed tube'
_diffrn_radiation_type MoK\a
_diffrn_radiation_wavelength 0.71073
_diffrn_reflns_av_R_equivalents 0.0449
_diffrn_reflns_av_sigmaI/netI 0.0276
_diffrn_reflns_limit_h_max 17
_diffrn_reflns_limit_h_min -16
_diffrn_reflns_limit_k_max 16
_diffrn_reflns_limit_k_min -17
_diffrn_reflns_limit_l_max 30
_diffrn_reflns_limit_l_min -34
_diffrn_reflns_number 44194
_diffrn_reflns_theta_full 25.01
_diffrn_reflns_theta_max 25.01
_diffrn_reflns_theta_min 2.43
_exptl_absorpt_coefficient_mu 0.751
_exptl_absorpt_correction_T_max 0.8643
_exptl_absorpt_correction_T_min 0.8582
_exptl_absorpt_correction_type multi-scan
_exptl_absorpt_process_details sadabs
_exptl_crystal_colour yellow
_exptl_crystal_density_diffrn 1.431
_exptl_crystal_density_method 'not measured'
_exptl_crystal_description block
_exptl_crystal_F_000 2688
_exptl_crystal_size_max 0.21
_exptl_crystal_size_mid 0.20
_exptl_crystal_size_min 0.20
_refine_diff_density_max 0.460
_refine_diff_density_min -0.301
_refine_diff_density_rms 0.055
_refine_ls_abs_structure_details 'Flack H D (1983), Acta Cryst. A39, 876-881'
_refine_ls_abs_structure_Flack 0.02(4)
_refine_ls_extinction_method none
_refine_ls_goodness_of_fit_ref 1.061
_refine_ls_hydrogen_treatment constr
_refine_ls_matrix_type full
_refine_ls_number_parameters 395
_refine_ls_number_reflns 5430
_refine_ls_number_restraints 2
_refine_ls_restrained_S_all 1.077
_refine_ls_R_factor_all 0.0450
_refine_ls_R_factor_gt 0.0366
_refine_ls_shift/su_max 0.001
_refine_ls_shift/su_mean 0.000
_refine_ls_structure_factor_coef Fsqd
_refine_ls_weighting_details 'calc w=1/[\s^2^(Fo^2^)+(0.0424P)^2^+4.2143P] where P=(Fo^2^+2Fc^2^)/3'
_refine_ls_weighting_scheme calc
_refine_ls_wR_factor_gt 0.0842
_refine_ls_wR_factor_ref 0.0879
_reflns_number_gt 4839
_reflns_number_total 5430
_reflns_threshold_expression >2sigma(I)
_cod_data_source_file c6cc03256g2.cif
_cod_data_source_block 1406673
_cod_database_code 7119460

loop_
_space_group_symop_id
_space_group_symop_operation_xyz
1 'x, y, z'
2 '-x, -y, z+1/2'
3 '-y+1/2, x+1/2, z+3/4'
4 'y+1/2, -x+1/2, z+1/4'
5 '-x+1/2, y+1/2, -z+3/4'
6 'x+1/2, -y+1/2, -z+1/4'
7 'y, x, -z'
8 '-y, -x, -z+1/2'

loop_
_atom_site_label
_atom_site_type_symbol
_atom_site_fract_x
_atom_site_fract_y
_atom_site_fract_z
_atom_site_U_iso_or_equiv
_atom_site_adp_type
_atom_site_occupancy
_atom_site_symmetry_multiplicity
_atom_site_calc_flag
_atom_site_refinement_flags
_atom_site_disorder_assembly
_atom_site_disorder_group
C14 C 0.2092(6) 0.3211(6) 0.0579(3) 0.130(3) Uani 1 1 d D . .
Cd1 Cd 0.57750(2) 0.67487(2) 0.055490(10) 0.04731(11) Uani 1 1 d . . .
N1 N 0.4743(3) 0.5569(3) 0.06057(13) 0.0602(11) Uani 1 1 d . . .
N2 N 0.6959(3) 0.7819(3) 0.05360(13) 0.0551(10) Uani 1 1 d . A .
O1 O 0.4697(3) 0.7697(3) 0.01220(13) 0.0803(11) Uani 1 1 d . . .
O2 O 0.6854(2) 0.5647(2) 0.02780(10) 0.0598(8) Uani 1 1 d . . .
O3 O 0.5266(3) 0.7578(4) 0.11582(16) 0.0991(14) Uani 1 1 d . . .
O4 O 0.6337(4) 0.6666(3) 0.14166(16) 0.1028(15) Uani 1 1 d . . .
C1 C 0.7833(4) 0.7612(4) 0.0604(2) 0.0793(17) Uani 1 1 d . . .
H1 H 0.8004 0.6997 0.0632 0.095 Uiso 1 1 calc R . .
C2 C 0.8498(4) 0.8283(6) 0.0634(3) 0.100(2) Uani 1 1 d . A .
H2 H 0.9102 0.8102 0.0689 0.120 Uiso 1 1 calc R . .
C3 C 0.8326(5) 0.9168(5) 0.05909(19) 0.099(2) Uani 1 1 d . . .
C4 C 0.7422(7) 0.9373(5) 0.0519(3) 0.126(3) Uani 1 1 d . A .
H4 H 0.7247 0.9984 0.0485 0.151 Uiso 1 1 calc R . .
C5 C 0.6771(5) 0.8703(4) 0.0496(3) 0.092(2) Uani 1 1 d . . .
H5 H 0.6162 0.8877 0.0450 0.111 Uiso 1 1 calc R A .
C6 C 0.9230(8) 0.9653(7) 0.0649(3) 0.0619(19) Uani 0.520(6) 1 d PD A 1
H6 H 0.9739 0.9384 0.0788 0.074 Uiso 0.520(6) 1 calc PR A 1
C7 C 0.9235(8) 1.0543(6) 0.0473(4) 0.061(2) Uani 0.520(6) 1 d PD A 1
H7 H 0.8741 1.0806 0.0318 0.073 Uiso 0.520(6) 1 calc PR A 1
C7' C 0.9598(8) 1.0123(9) 0.0634(4) 0.061(2) Uani 0.480(6) 1 d P A 2
H7' H 0.9899 0.9590 0.0729 0.073 Uiso 0.480(6) 1 calc PR A 2
C6' C 0.8770(8) 1.0121(8) 0.0564(4) 0.0619(19) Uani 0.480(6) 1 d P A 2
H6' H 0.8439 1.0653 0.0499 0.074 Uiso 0.480(6) 1 calc PR A 2
C8 C 1.0141(6) 1.1039(5) 0.0563(3) 0.110(3) Uani 1 1 d . . .
C9 C 1.0953(6) 1.0931(5) 0.0793(3) 0.119(3) Uani 1 1 d . A .
H9 H 1.1073 1.0380 0.0943 0.143 Uiso 1 1 calc R . .
C10 C 1.1603(5) 1.1630(6) 0.0804(3) 0.111(2) Uani 1 1 d . . .
H10 H 1.2142 1.1545 0.0971 0.134 Uiso 1 1 calc R A .
C11 C 1.1468(4) 1.2435(4) 0.0578(2) 0.089(2) Uani 1 1 d . . .
C12 C 1.0666(5) 1.2544(5) 0.0338(3) 0.128(3) Uani 1 1 d . . .
H12 H 1.0559 1.3085 0.0176 0.153 Uiso 1 1 calc R A .
C13 C 1.0012(5) 1.1848(7) 0.0337(3) 0.127(3) Uani 1 1 d . A .
H13 H 0.9467 1.1938 0.0175 0.152 Uiso 1 1 calc R . .
H14 H 0.1831 0.3718 0.0455 0.152 Uiso 1 1 d R . .
C16 C 0.2818(7) 0.3347(8) 0.0683(3) 0.174(5) Uani 1 1 d D . .
H16 H 0.3094 0.2842 0.0822 0.209 Uiso 1 1 calc R . .
C17 C 0.3446(6) 0.4159(6) 0.0650(2) 0.108(3) Uani 1 1 d . . .
C18 C 0.4361(6) 0.3985(5) 0.0638(3) 0.110(3) Uani 1 1 d . . .
H18 H 0.4573 0.3381 0.0648 0.133 Uiso 1 1 calc R . .
C19 C 0.4973(4) 0.4697(4) 0.0613(2) 0.0814(18) Uani 1 1 d . . .
H19 H 0.5595 0.4552 0.0599 0.098 Uiso 1 1 calc R . .
C20 C 0.3849(4) 0.5754(5) 0.0624(2) 0.0781(17) Uani 1 1 d . . .
H20 H 0.3660 0.6366 0.0628 0.094 Uiso 1 1 calc R . .
C21 C 0.3176(4) 0.5059(6) 0.0639(2) 0.097(2) Uani 1 1 d . . .
H21 H 0.2554 0.5211 0.0641 0.116 Uiso 1 1 calc R . .
C22 C 0.5036(3) 0.7471(3) -0.02486(17) 0.0570(11) Uani 1 1 d . . .
C23 C 0.4782(4) 0.7979(3) -0.06793(18) 0.0626(14) Uani 1 1 d . . .
C24 C 0.4081(4) 0.8617(4) -0.0680(2) 0.0797(16) Uani 1 1 d . . .
H24 H 0.3721 0.8706 -0.0419 0.096 Uiso 1 1 calc R . .
C25 C 0.3915(4) 0.9141(4) -0.1086(2) 0.0871(19) Uani 1 1 d . . .
H25 H 0.3424 0.9552 -0.1093 0.105 Uiso 1 1 calc R . .
C26 C 0.4468(5) 0.9050(4) -0.1467(2) 0.0868(19) Uani 1 1 d . . .
C27 C 0.5147(6) 0.8407(5) -0.1458(2) 0.107(2) Uani 1 1 d . . .
H27 H 0.5519 0.8331 -0.1715 0.128 Uiso 1 1 calc R . .
C28 C 0.5296(5) 0.7867(4) -0.10768(19) 0.0881(18) Uani 1 1 d . . .
H28 H 0.5750 0.7416 -0.1086 0.106 Uiso 1 1 calc R . .
C29 C 0.5639(6) 1.0362(5) 0.3126(2) 0.108(3) Uani 1 1 d . . .
H29 H 0.5233 1.0498 0.2889 0.130 Uiso 1 1 calc R . .
C30 C 0.6168(5) 0.9721(5) 0.3041(2) 0.0900(19) Uani 1 1 d . . .
H30 H 0.6623 0.9585 0.3254 0.108 Uiso 1 1 calc R . .
C31 C 0.6122(4) 0.9149(5) 0.2615(2) 0.0813(17) Uani 1 1 d . . .
C32 C 0.6684(5) 0.8384(5) 0.2571(2) 0.0825(16) Uani 1 1 d . . .
H32 H 0.7121 0.8265 0.2797 0.099 Uiso 1 1 calc R . .
C33 C 0.6615(5) 0.7796(4) 0.2202(2) 0.0803(16) Uani 1 1 d . . .
H33 H 0.7003 0.7288 0.2181 0.096 Uiso 1 1 calc R . .
C34 C 0.5973(4) 0.7956(4) 0.18636(19) 0.0674(14) Uani 1 1 d . . .
C35 C 0.5433(5) 0.8736(4) 0.1901(2) 0.0836(18) Uani 1 1 d . . .
H35 H 0.5005 0.8862 0.1672 0.100 Uiso 1 1 calc R . .
C36 C 0.5507(5) 0.9322(5) 0.2259(2) 0.0869(19) Uani 1 1 d . . .
H36 H 0.5142 0.9847 0.2268 0.104 Uiso 1 1 calc R . .
C37 C 0.5863(5) 0.7324(4) 0.1453(2) 0.0776(17) Uani 1 1 d . . .

loop_
_atom_site_aniso_label
_atom_site_aniso_U_11
_atom_site_aniso_U_22
_atom_site_aniso_U_33
_atom_site_aniso_U_23
_atom_site_aniso_U_13
_atom_site_aniso_U_12
C14 0.115(6) 0.142(7) 0.133(6) -0.020(7) 0.016(6) -0.091(6)
Cd1 0.0455(2) 0.0473(2) 0.04916(16) 0.00768(15) -0.00774(14) -0.02110(14)
N1 0.055(3) 0.068(3) 0.057(2) 0.012(2) -0.004(2) -0.036(2)
N2 0.052(2) 0.052(2) 0.062(2) 0.010(2) -0.009(2) -0.0253(18)
O1 0.080(3) 0.092(3) 0.069(2) 0.017(2) -0.002(2) 0.012(2)
O2 0.0521(19) 0.058(2) 0.0689(18) 0.0155(16) -0.0141(16) -0.0039(16)
O3 0.088(3) 0.126(4) 0.083(3) -0.035(3) 0.012(3) -0.025(3)
O4 0.133(4) 0.067(3) 0.109(3) -0.021(3) 0.032(3) -0.006(3)
C1 0.058(3) 0.077(4) 0.103(5) 0.000(4) -0.025(3) -0.022(3)
C2 0.054(4) 0.126(6) 0.121(6) -0.015(5) -0.010(3) -0.053(4)
C3 0.114(6) 0.108(6) 0.074(3) -0.014(4) 0.006(4) -0.088(5)
C4 0.157(8) 0.055(4) 0.166(8) 0.016(4) -0.030(7) -0.055(5)
C5 0.082(4) 0.054(3) 0.140(6) 0.019(4) -0.024(4) -0.022(3)
C6 0.066(6) 0.040(5) 0.079(5) 0.011(4) -0.013(4) -0.022(4)
C7 0.057(6) 0.039(6) 0.087(7) 0.006(4) 0.000(4) -0.015(4)
C7' 0.057(6) 0.039(6) 0.087(7) 0.006(4) 0.000(4) -0.015(4)
C6' 0.066(6) 0.040(5) 0.079(5) 0.011(4) -0.013(4) -0.022(4)
C8 0.106(6) 0.090(5) 0.134(6) -0.047(5) 0.052(5) -0.068(5)
C9 0.121(7) 0.081(5) 0.156(8) -0.001(5) 0.021(6) -0.063(5)
C10 0.088(5) 0.106(6) 0.140(6) 0.004(5) 0.002(5) -0.049(5)
C11 0.084(5) 0.067(4) 0.118(5) -0.018(4) 0.027(4) -0.049(3)
C12 0.089(5) 0.093(5) 0.202(9) -0.001(5) 0.000(6) -0.049(4)
C13 0.070(5) 0.128(7) 0.183(9) -0.030(6) 0.000(5) -0.052(5)
C16 0.176(10) 0.227(11) 0.119(6) -0.047(7) 0.043(6) -0.162(9)
C17 0.131(7) 0.107(6) 0.087(4) -0.009(4) 0.016(4) -0.085(5)
C18 0.126(7) 0.071(4) 0.134(7) -0.006(4) 0.033(5) -0.058(4)
C19 0.082(4) 0.065(4) 0.097(4) 0.012(3) 0.009(4) -0.040(3)
C20 0.060(3) 0.087(4) 0.087(4) 0.017(4) -0.011(3) -0.028(3)
C21 0.051(3) 0.152(7) 0.087(4) 0.016(4) -0.007(3) -0.044(4)
C22 0.050(3) 0.050(3) 0.071(3) 0.013(2) -0.020(2) -0.012(2)
C23 0.065(3) 0.053(3) 0.069(3) 0.004(2) -0.022(3) 0.003(2)
C24 0.083(4) 0.076(4) 0.080(4) 0.017(3) -0.017(3) 0.013(3)
C25 0.086(4) 0.067(4) 0.108(5) 0.013(4) -0.022(4) 0.027(3)
C26 0.119(6) 0.077(4) 0.065(4) 0.009(3) -0.019(4) 0.016(4)
C27 0.150(7) 0.102(5) 0.069(4) 0.015(4) -0.006(4) 0.037(5)
C28 0.122(5) 0.070(4) 0.073(4) 0.009(3) -0.019(4) 0.026(3)
C29 0.165(8) 0.083(4) 0.077(4) -0.011(4) 0.033(5) 0.032(5)
C30 0.080(4) 0.104(5) 0.087(4) -0.025(4) 0.014(4) 0.010(4)
C31 0.090(4) 0.089(4) 0.065(3) -0.027(3) 0.006(3) -0.002(4)
C32 0.078(4) 0.099(5) 0.070(3) -0.015(3) 0.002(3) 0.011(4)
C33 0.093(4) 0.070(4) 0.078(4) -0.006(3) 0.016(3) 0.013(3)
C34 0.068(3) 0.071(3) 0.064(3) -0.007(3) 0.008(3) -0.003(3)
C35 0.089(4) 0.090(4) 0.072(4) -0.004(4) -0.010(3) 0.012(4)
C36 0.098(5) 0.075(4) 0.087(4) -0.023(3) -0.001(4) 0.017(4)
C37 0.084(4) 0.072(4) 0.077(4) -0.006(3) 0.040(4) -0.022(4)

loop_
_atom_type_symbol
_atom_type_description
_atom_type_scat_dispersion_real
_atom_type_scat_dispersion_imag
_atom_type_scat_source
C C 0.0033 0.0016 'International Tables Vol C Tables 4.2.6.8 and 6.1.1.4'
H H 0.0000 0.0000 'International Tables Vol C Tables 4.2.6.8 and 6.1.1.4'
N N 0.0061 0.0033 'International Tables Vol C Tables 4.2.6.8 and 6.1.1.4'
O O 0.0106 0.0060 'International Tables Vol C Tables 4.2.6.8 and 6.1.1.4'
Cd Cd -0.8075 1.2024 'International Tables Vol C Tables 4.2.6.8 and 6.1.1.4'

loop_
_geom_angle_atom_site_label_1
_geom_angle_atom_site_label_2
_geom_angle_atom_site_label_3
_geom_angle
_geom_angle_site_symmetry_1
_geom_angle_site_symmetry_3
C16 C14 C11 137.0(11) . 1_445
O3 Cd1 N1 97.76(16) . .
O3 Cd1 N2 84.47(15) . .
N1 Cd1 N2 172.90(15) . .
O3 Cd1 O2 147.02(16) . .
N1 Cd1 O2 87.13(15) . .
N2 Cd1 O2 87.38(14) . .
O3 Cd1 O1 83.72(18) . .
N1 Cd1 O1 92.05(15) . .
N2 Cd1 O1 94.90(15) . .
O2 Cd1 O1 128.88(12) . .
O3 Cd1 O2 135.80(17) . 7
N1 Cd1 O2 93.54(12) . 7
N2 Cd1 O2 89.47(12) . 7
O2 Cd1 O2 75.84(11) . 7
O1 Cd1 O2 53.18(12) . 7
O3 Cd1 O4 52.08(17) . .
N1 Cd1 O4 96.15(14) . .
N2 Cd1 O4 79.86(14) . .
O2 Cd1 O4 95.03(13) . .
O1 Cd1 O4 135.71(15) . .
O2 Cd1 O4 166.35(13) 7 .
O3 Cd1 C37 27.30(17) . .
N1 Cd1 C37 101.36(15) . .
N2 Cd1 C37 77.55(15) . .
O2 Cd1 C37 119.74(18) . .
O1 Cd1 C37 110.51(19) . .
O2 Cd1 C37 158.64(16) 7 .
O4 Cd1 C37 25.25(17) . .
C19 N1 C20 116.4(4) . .
C19 N1 Cd1 124.1(4) . .
C20 N1 Cd1 119.6(4) . .
C5 N2 C1 115.7(4) . .
C5 N2 Cd1 120.1(4) . .
C1 N2 Cd1 123.9(4) . .
C22 O1 Cd1 92.6(3) . .
C22 O2 Cd1 164.1(3) 7 .
C22 O2 Cd1 91.8(3) 7 7
Cd1 O2 Cd1 104.15(11) . 7
C37 O3 Cd1 98.5(4) . .
C37 O4 Cd1 82.5(5) . .
N2 C1 C2 121.6(6) . .
C3 C2 C1 123.6(7) . .
C2 C3 C4 114.2(5) . .
C2 C3 C6 106.4(8) . .
C4 C3 C6 139.4(8) . .
C2 C3 C6' 144.1(9) . .
C4 C3 C6' 101.6(8) . .
C6 C3 C6' 37.9(5) . .
C5 C4 C3 121.5(7) . .
N2 C5 C4 123.4(7) . .
C7 C6 C3 113.6(10) . .
C6 C7 C8 112.5(10) . .
C6' C7' C8 118.5(12) . .
C7' C6' C3 114.1(12) . .
C13 C8 C9 117.2(6) . .
C13 C8 C7 101.9(9) . .
C9 C8 C7 140.9(9) . .
C13 C8 C7' 137.0(9) . .
C9 C8 C7' 105.9(9) . .
C7 C8 C7' 35.2(5) . .
C8 C9 C10 121.0(9) . .
C11 C10 C9 121.4(8) . .
C10 C11 C12 118.1(5) . .
C10 C11 C14 125.5(7) . 1_665
C12 C11 C14 116.4(7) . 1_665
C11 C12 C13 120.1(9) . .
C8 C13 C12 122.2(8) . .
C14 C16 C17 134.4(13) . .
C18 C17 C21 117.4(5) . .
C18 C17 C16 117.0(9) . .
C21 C17 C16 125.6(9) . .
C17 C18 C19 119.9(7) . .
N1 C19 C18 124.6(7) . .
N1 C20 C21 122.4(7) . .
C17 C21 C20 119.3(7) . .
O1 C22 O2 122.0(4) . 7
O1 C22 C23 120.2(5) . .
O2 C22 C23 117.7(5) 7 .
C24 C23 C28 118.5(5) . .
C24 C23 C22 120.9(5) . .
C28 C23 C22 120.5(5) . .
C23 C24 C25 119.0(6) . .
C26 C25 C24 121.2(5) . .
C27 C26 C25 118.3(6) . .
C27 C26 C29 119.5(7) . 2_674
C25 C26 C29 122.1(6) . 2_674
C26 C27 C28 121.4(7) . .
C27 C28 C23 121.4(6) . .
C30 C29 C26 132.0(8) . 2_675
C29 C30 C31 124.1(8) . .
C32 C31 C36 117.0(6) . .
C32 C31 C30 119.8(6) . .
C36 C31 C30 123.1(6) . .
C33 C32 C31 121.8(6) . .
C34 C33 C32 120.2(6) . .
C33 C34 C35 117.8(6) . .
C33 C34 C37 122.2(6) . .
C35 C34 C37 119.9(6) . .
C36 C35 C34 122.1(6) . .
C35 C36 C31 120.9(6) . .
O4 C37 O3 124.6(6) . .
O4 C37 C34 120.0(7) . .
O3 C37 C34 115.4(6) . .
O4 C37 Cd1 72.3(4) . .
O3 C37 Cd1 54.2(3) . .
C34 C37 Cd1 160.0(4) . .

loop_
_geom_bond_atom_site_label_1
_geom_bond_atom_site_label_2
_geom_bond_distance
_geom_bond_site_symmetry_2
C14 C16 1.116(10) .
C14 C11 1.446(8) 1_445
Cd1 O3 2.256(4) .
Cd1 N1 2.282(3) .
Cd1 N2 2.319(3) .
Cd1 O2 2.382(3) .
Cd1 O1 2.439(3) .
Cd1 O2 2.439(3) 7
Cd1 O4 2.643(5) .
Cd1 C37 2.751(6) .
N1 C19 1.311(7) .
N1 C20 1.328(7) .
N2 C5 1.318(7) .
N2 C1 1.321(7) .
O1 C22 1.232(6) .
O2 C22 1.264(6) 7
O2 Cd1 2.439(3) 7
O3 C37 1.276(8) .
O4 C37 1.184(7) .
C1 C2 1.376(8) .
C2 C3 1.316(10) .
C3 C4 1.363(11) .
C3 C6 1.500(12) .
C3 C6' 1.530(12) .
C4 C5 1.359(9) .
C6 C7 1.391(12) .
C7 C8 1.523(12) .
C7' C6' 1.220(16) .
C7' C8 1.562(13) .
C8 C13 1.362(12) .
C8 C9 1.366(12) .
C9 C10 1.387(9) .
C10 C11 1.358(10) .
C11 C12 1.368(10) .
C11 C14 1.446(8) 1_665
C12 C13 1.388(9) .
C16 C17 1.495(9) .
C17 C18 1.354(11) .
C17 C21 1.367(11) .
C18 C19 1.365(7) .
C20 C21 1.406(8) .
C22 O2 1.264(6) 7
C22 C23 1.502(7) .
C23 C24 1.377(7) .
C23 C28 1.388(8) .
C24 C25 1.428(8) .
C25 C26 1.378(9) .
C26 C27 1.358(9) .
C26 C29 1.469(8) 2_674
C27 C28 1.379(8) .
C29 C30 1.233(9) .
C29 C26 1.469(8) 2_675
C30 C31 1.494(8) .
C31 C32 1.386(8) .
C31 C36 1.392(8) .
C32 C33 1.378(8) .
C33 C34 1.377(8) .
C34 C35 1.383(8) .
C34 C37 1.516(8) .
C35 C36 1.351(8) .
